data_7002474
loop_
_publ_author_name
'Grant, Gregory J.'
'Benefield, Desir\'ee A.'
'VanDerveer, Donald G.'

_publ_section_title
;
 Thiacrown PtII complexes with group 15 donor ligands:
 pentacoordination in Pt(II) complexes
;
_journal_coden_ASTM DTARAF
_journal_issue 40
_journal_name_full 'Dalton Transactions'
_journal_page_first 8605
_journal_page_last 8615
_journal_paper_doi 10.1039/b909875e
_journal_year 2009
_chemical_formula_moiety 'C32 H36 Pd S3 As2, C3 H6 O, 2(F6 P)'
_chemical_formula_sum 'C35 H42 As2 F12 O P2 Pd S3'
_chemical_formula_weight 1121.05
_chemical_name_common (Pd(9S3)(dpae))(PF6)2
_space_group_IT_number 2
_symmetry_cell_setting triclinic
_symmetry_space_group_name_Hall '-P 1'
_symmetry_space_group_name_H-M 'P -1'
_atom_sites_solution_hydrogens geom
_atom_sites_solution_primary direct
_atom_sites_solution_secondary difmap
_audit_creation_method SHELXL-97
_cell_angle_alpha 108.76(3)
_cell_angle_beta 99.61(3)
_cell_angle_gamma 110.85(3)
_cell_formula_units_Z 2
_cell_length_a 11.087(2)
_cell_length_b 14.193(3)
_cell_length_c 16.251(3)
_cell_measurement_reflns_used 6758
_cell_measurement_temperature 161(2)
_cell_measurement_theta_max 26.3697
_cell_measurement_theta_min 2.8940
_cell_volume 2145.3(12)
_computing_cell_refinement 'CrystalClear (Rigaku/MSC,2006)'
_computing_data_collection 'CrystalClear (Rigaku/MSC,2006)'
_computing_data_reduction 'CrystalClear (Rigaku/MSC,2006)'
_computing_molecular_graphics 'SHELXTL 6.10 (Sheldrick,2008)'
_computing_publication_material 'SHELXTL 6.10 (Sheldrick,2008)'
_computing_structure_refinement 'SHELXTL 6.10 (Sheldrick,2008)'
_computing_structure_solution 'SHELXTL 6.10 (Sheldrick,2008)'
_diffrn_ambient_temperature 161(2)
_diffrn_detector_area_resol_mean 14.6306
_diffrn_measured_fraction_theta_full 0.992
_diffrn_measured_fraction_theta_max 0.992
_diffrn_measurement_details
;
scan:
Number of images: 260
Slice: -40.0000 - 90.0000
Image width: 0.5000
Exp time: 10.0000
Rotation axis: Omega
Omega: 0.0000
Chi: 45.0000
Phi: 0.0000
XTD: 27.5231
2theta: -0.2099
scan:
Number of images: 260
Slice: -40.0000 - 90.0000
Image width: 0.5000
Exp time: 10.0000
Rotation axis: Omega
Omega: 0.0000
Chi: 45.0000
Phi: 90.0000
XTD: 27.5231
2theta: -0.2099

;
_diffrn_measurement_device
;
Rigaku AFC8S Mercury CCD
;
_diffrn_measurement_device_details
;
AFC8: Eulerian 3 circle
;
_diffrn_measurement_method omega
_diffrn_radiation_detector CCD
_diffrn_radiation_monochromator 'Graphite Monochromator'
_diffrn_radiation_source 'Sealed Tube'
_diffrn_radiation_type MoK\a
_diffrn_radiation_wavelength 0.71073
_diffrn_reflns_av_R_equivalents 0.0215
_diffrn_reflns_av_sigmaI/netI 0.0310
_diffrn_reflns_limit_h_max 13
_diffrn_reflns_limit_h_min -13
_diffrn_reflns_limit_k_max 16
_diffrn_reflns_limit_k_min -16
_diffrn_reflns_limit_l_max 18
_diffrn_reflns_limit_l_min -19
_diffrn_reflns_number 16481
_diffrn_reflns_reduction_process 'Lp corrections applied'
_diffrn_reflns_theta_full 25.11
_diffrn_reflns_theta_max 25.11
_diffrn_reflns_theta_min 2.89
_diffrn_standards_decay_% 0
_diffrn_standards_interval_count 0
_diffrn_standards_interval_time 0
_diffrn_standards_number 0
_exptl_absorpt_coefficient_mu 2.265
_exptl_absorpt_correction_T_max 0.7728
_exptl_absorpt_correction_T_min 0.4426
_exptl_absorpt_correction_type multi-scan
_exptl_absorpt_process_details 'Jacobson, R., (1998)'
_exptl_crystal_colour red
_exptl_crystal_density_diffrn 1.735
_exptl_crystal_density_method 'not measured'
_exptl_crystal_description chip
_exptl_crystal_F_000 1116
_exptl_crystal_size_max 0.43
_exptl_crystal_size_mid 0.17
_exptl_crystal_size_min 0.12
_refine_diff_density_max 1.408
_refine_diff_density_min -0.789
_refine_diff_density_rms 0.108
_refine_ls_extinction_method none
_refine_ls_goodness_of_fit_ref 1.077
_refine_ls_hydrogen_treatment constr
_refine_ls_matrix_type full
_refine_ls_number_parameters 507
_refine_ls_number_reflns 7603
_refine_ls_number_restraints 0
_refine_ls_restrained_S_all 1.077
_refine_ls_R_factor_all 0.0507
_refine_ls_R_factor_gt 0.0430
_refine_ls_shift/su_max 0.001
_refine_ls_shift/su_mean 0.000
_refine_ls_structure_factor_coef Fsqd
_refine_ls_weighting_details 'calc w=1/[\s^2^(Fo^2^)+(0.0535P)^2^+5.3028P] where P=(Fo^2^+2Fc^2^)/3'
_refine_ls_weighting_scheme calc
_refine_ls_wR_factor_gt 0.1031
_refine_ls_wR_factor_ref 0.1117
_reflns_number_gt 6606
_reflns_number_total 7603
_reflns_threshold_expression >2sigma(I)
_cod_data_source_file B909875E.txt
_cod_data_source_block shelxl
_cod_original_cell_volume 2145.3(7)
_cod_original_sg_symbol_H-M P-1
_cod_database_code 7002474

loop_
_symmetry_equiv_pos_as_xyz
'x, y, z'
'-x, -y, -z'

loop_
_atom_site_label
_atom_site_type_symbol
_atom_site_fract_x
_atom_site_fract_y
_atom_site_fract_z
_atom_site_U_iso_or_equiv
_atom_site_adp_type
_atom_site_occupancy
_atom_site_symmetry_multiplicity
_atom_site_calc_flag
_atom_site_refinement_flags
_atom_site_disorder_assembly
_atom_site_disorder_group
Pd1 Pd 0.58509(3) 0.83780(3) 0.18715(2) 0.02221(10) Uani 1 1 d . . .
S1 S 0.52905(11) 0.63243(9) 0.07387(7) 0.0275(2) Uani 1 1 d . . .
C2 C 0.5256(5) 0.6595(4) -0.0277(3) 0.0343(10) Uani 1 1 d . . .
H2A H 0.6179 0.6948 -0.0266 0.041 Uiso 1 1 calc R . .
H2B H 0.4817 0.5895 -0.0801 0.041 Uiso 1 1 calc R . .
C3 C 0.4560(5) 0.7299(4) -0.0423(3) 0.0367(11) Uani 1 1 d . . .
H3A H 0.3598 0.6881 -0.0565 0.044 Uiso 1 1 calc R . .
H3B H 0.4704 0.7438 -0.0948 0.044 Uiso 1 1 calc R . .
S4 S 0.51211(12) 0.86330(10) 0.05455(7) 0.0317(3) Uani 1 1 d . . .
C5 C 0.3494(5) 0.8624(5) 0.0629(4) 0.0450(13) Uani 1 1 d . . .
H5A H 0.3670 0.9331 0.1080 0.054 Uiso 1 1 calc R . .
H5B H 0.2979 0.8538 0.0051 0.054 Uiso 1 1 calc R . .
C6 C 0.2634(5) 0.7733(5) 0.0879(4) 0.0449(13) Uani 1 1 d . . .
H6A H 0.2255 0.7034 0.0358 0.054 Uiso 1 1 calc R . .
H6B H 0.1892 0.7879 0.1015 0.054 Uiso 1 1 calc R . .
S7 S 0.35741(11) 0.76297(10) 0.18640(8) 0.0327(3) Uani 1 1 d . . .
C8 C 0.3084(5) 0.6150(4) 0.1430(3) 0.0372(11) Uani 1 1 d . . .
H8A H 0.3471 0.6001 0.1920 0.045 Uiso 1 1 calc R . .
H8B H 0.2112 0.5771 0.1269 0.045 Uiso 1 1 calc R . .
C9 C 0.3490(5) 0.5653(4) 0.0610(3) 0.0348(10) Uani 1 1 d . . .
H9A H 0.2976 0.5679 0.0087 0.042 Uiso 1 1 calc R . .
H9B H 0.3239 0.4888 0.0484 0.042 Uiso 1 1 calc R . .
As1 As 0.67521(4) 0.83606(3) 0.33026(3) 0.02231(12) Uani 1 1 d . . .
As2 As 0.81711(4) 0.94653(4) 0.21072(3) 0.02411(12) Uani 1 1 d . . .
C10 C 0.8631(4) 0.8589(4) 0.3441(3) 0.0299(10) Uani 1 1 d . . .
H10A H 0.9090 0.8757 0.4062 0.036 Uiso 1 1 calc R . .
H10B H 0.8645 0.7926 0.3047 0.036 Uiso 1 1 calc R . .
C11 C 0.9350(4) 0.9536(4) 0.3195(3) 0.0305(10) Uani 1 1 d . . .
H11A H 1.0160 0.9508 0.3078 0.037 Uiso 1 1 calc R . .
H11B H 0.9615 1.0227 0.3703 0.037 Uiso 1 1 calc R . .
C12 C 0.6813(4) 0.9550(3) 0.4322(3) 0.0237(8) Uani 1 1 d . . .
C13 C 0.6353(5) 1.0273(4) 0.4135(3) 0.0284(9) Uani 1 1 d . . .
H13 H 0.5980 1.0153 0.3513 0.034 Uiso 1 1 calc R . .
C14 C 0.6439(5) 1.1174(4) 0.4858(3) 0.0366(11) Uani 1 1 d . . .
H14 H 0.6125 1.1680 0.4735 0.044 Uiso 1 1 calc R . .
C15 C 0.6972(5) 1.1345(4) 0.5753(3) 0.0373(11) Uani 1 1 d . . .
H15 H 0.7049 1.1977 0.6250 0.045 Uiso 1 1 calc R . .
C16 C 0.7396(5) 1.0605(4) 0.5932(3) 0.0383(11) Uani 1 1 d . . .
H16 H 0.7735 1.0713 0.6555 0.046 Uiso 1 1 calc R . .
C17 C 0.7337(5) 0.9709(4) 0.5224(3) 0.0310(10) Uani 1 1 d . . .
H17 H 0.7651 0.9207 0.5352 0.037 Uiso 1 1 calc R . .
C18 C 0.5852(4) 0.7001(4) 0.3428(3) 0.0277(9) Uani 1 1 d . . .
C19 C 0.5077(5) 0.6957(4) 0.4018(4) 0.0417(12) Uani 1 1 d . . .
H19 H 0.5018 0.7613 0.4381 0.050 Uiso 1 1 calc R . .
C20 C 0.4388(7) 0.5965(5) 0.4083(5) 0.0581(17) Uani 1 1 d . . .
H20 H 0.3862 0.5935 0.4495 0.070 Uiso 1 1 calc R . .
C21 C 0.4465(6) 0.5018(5) 0.3547(4) 0.0537(15) Uani 1 1 d . . .
H21 H 0.3984 0.4329 0.3584 0.064 Uiso 1 1 calc R . .
C22 C 0.5240(6) 0.5064(4) 0.2957(4) 0.0425(12) Uani 1 1 d . . .
H22 H 0.5286 0.4405 0.2586 0.051 Uiso 1 1 calc R . .
C23 C 0.5945(5) 0.6057(4) 0.2901(3) 0.0339(10) Uani 1 1 d . . .
H23 H 0.6492 0.6091 0.2501 0.041 Uiso 1 1 calc R . .
C24 C 0.8669(4) 0.8780(4) 0.1069(3) 0.0253(9) Uani 1 1 d . . .
C25 C 0.8963(4) 0.7898(4) 0.1021(3) 0.0296(10) Uani 1 1 d . . .
H25 H 0.9027 0.7694 0.1530 0.036 Uiso 1 1 calc R . .
C26 C 0.9167(5) 0.7308(4) 0.0232(3) 0.0338(10) Uani 1 1 d . . .
H26 H 0.9375 0.6696 0.0195 0.041 Uiso 1 1 calc R . .
C27 C 0.9069(5) 0.7609(4) -0.0499(3) 0.0394(12) Uani 1 1 d . . .
H27 H 0.9212 0.7206 -0.1044 0.047 Uiso 1 1 calc R . .
C28 C 0.8767(6) 0.8485(5) -0.0448(4) 0.0444(13) Uani 1 1 d . . .
H28 H 0.8695 0.8684 -0.0959 0.053 Uiso 1 1 calc R . .
C29 C 0.8566(5) 0.9079(4) 0.0335(3) 0.0341(10) Uani 1 1 d . . .
H29 H 0.8359 0.9689 0.0370 0.041 Uiso 1 1 calc R . .
C30 C 0.8704(5) 1.0976(4) 0.2289(3) 0.0286(9) Uani 1 1 d . . .
C31 C 1.0077(5) 1.1643(4) 0.2489(3) 0.0340(10) Uani 1 1 d . . .
H31 H 1.0723 1.1337 0.2496 0.041 Uiso 1 1 calc R . .
C32 C 1.0504(5) 1.2760(4) 0.2679(3) 0.0406(12) Uani 1 1 d . . .
H32 H 1.1450 1.3228 0.2814 0.049 Uiso 1 1 calc R . .
C33 C 0.9580(6) 1.3198(4) 0.2674(4) 0.0454(13) Uani 1 1 d . . .
H33 H 0.9886 1.3971 0.2810 0.054 Uiso 1 1 calc R . .
C34 C 0.8213(6) 1.2534(5) 0.2474(4) 0.0472(13) Uani 1 1 d . . .
H34 H 0.7574 1.2846 0.2465 0.057 Uiso 1 1 calc R . .
C35 C 0.7763(5) 1.1417(4) 0.2285(3) 0.0360(11) Uani 1 1 d . . .
H35 H 0.6817 1.0954 0.2154 0.043 Uiso 1 1 calc R . .
P1 P 0.93956(12) 0.56511(10) 0.19970(8) 0.0306(3) Uani 1 1 d . . .
F1 F 1.0744(3) 0.5601(3) 0.2452(2) 0.0486(8) Uani 1 1 d . . .
F2 F 0.8048(3) 0.5715(3) 0.1534(2) 0.0447(7) Uani 1 1 d . . .
F3 F 0.8833(5) 0.4415(4) 0.1315(3) 0.108(2) Uani 1 1 d . . .
F4 F 0.8744(5) 0.5261(6) 0.2672(4) 0.115(2) Uani 1 1 d . . .
F5 F 1.0018(5) 0.5998(7) 0.1295(5) 0.147(3) Uani 1 1 d . . .
F6 F 0.9921(6) 0.6865(4) 0.2672(4) 0.154(3) Uani 1 1 d . . .
P2 P 0.39113(15) 0.15029(13) 0.26042(9) 0.0415(3) Uani 1 1 d . . .
F7 F 0.3351(4) 0.2356(3) 0.2505(3) 0.0683(11) Uani 1 1 d . . .
F8 F 0.4423(5) 0.0612(4) 0.2681(3) 0.0903(15) Uani 1 1 d . . .
F9 F 0.4369(8) 0.1386(5) 0.1745(4) 0.133(3) Uani 1 1 d . . .
F10 F 0.2517(5) 0.0536(4) 0.1994(6) 0.143(3) Uani 1 1 d . . .
F11 F 0.5317(6) 0.2463(5) 0.3205(6) 0.184(4) Uani 1 1 d . . .
F12 F 0.3489(12) 0.1607(8) 0.3464(5) 0.192(5) Uani 1 1 d . . .
O1 O 0.8954(10) 0.7844(5) 0.5146(4) 0.126(3) Uani 1 1 d . . .
C36 C 1.0359(11) 0.6959(12) 0.5022(6) 0.142(5) Uani 1 1 d . . .
H36A H 1.0767 0.7367 0.4691 0.213 Uiso 1 1 calc R . .
H36B H 1.0193 0.6201 0.4722 0.213 Uiso 1 1 calc R . .
H36C H 1.0963 0.7277 0.5637 0.213 Uiso 1 1 calc R . .
C37 C 0.9067(9) 0.7012(6) 0.5046(4) 0.069(2) Uani 1 1 d . . .
C38 C 0.7981(10) 0.5988(8) 0.4910(6) 0.106(3) Uani 1 1 d . . .
H38A H 0.7215 0.6114 0.5017 0.160 Uiso 1 1 calc R . .
H38B H 0.8285 0.5712 0.5330 0.160 Uiso 1 1 calc R . .
H38C H 0.7719 0.5456 0.4293 0.160 Uiso 1 1 calc R . .

loop_
_atom_site_aniso_label
_atom_site_aniso_U_11
_atom_site_aniso_U_22
_atom_site_aniso_U_33
_atom_site_aniso_U_23
_atom_site_aniso_U_13
_atom_site_aniso_U_12
Pd1 0.01811(17) 0.02280(18) 0.02015(17) 0.00428(13) 0.00329(12) 0.00843(14)
S1 0.0249(5) 0.0242(5) 0.0258(5) 0.0027(4) 0.0058(4) 0.0105(5)
C2 0.037(3) 0.036(3) 0.023(2) 0.0056(19) 0.0100(19) 0.014(2)
C3 0.039(3) 0.039(3) 0.024(2) 0.007(2) 0.006(2) 0.015(2)
S4 0.0325(6) 0.0302(6) 0.0270(5) 0.0102(5) 0.0005(5) 0.0132(5)
C5 0.040(3) 0.040(3) 0.046(3) 0.006(2) -0.001(2) 0.025(3)
C6 0.027(3) 0.056(3) 0.045(3) 0.010(3) 0.003(2) 0.025(3)
S7 0.0197(5) 0.0370(6) 0.0307(6) 0.0028(5) 0.0077(4) 0.0113(5)
C8 0.023(2) 0.036(3) 0.036(2) 0.008(2) 0.009(2) 0.002(2)
C9 0.030(2) 0.028(2) 0.035(2) 0.006(2) 0.007(2) 0.009(2)
As1 0.0222(2) 0.0216(2) 0.0209(2) 0.00569(17) 0.00600(16) 0.01045(18)
As2 0.0193(2) 0.0248(2) 0.0249(2) 0.00938(18) 0.00449(17) 0.00805(18)
C10 0.027(2) 0.037(3) 0.028(2) 0.0110(19) 0.0095(18) 0.017(2)
C11 0.018(2) 0.034(2) 0.029(2) 0.0060(19) -0.0019(17) 0.0107(19)
C12 0.024(2) 0.024(2) 0.0210(19) 0.0061(16) 0.0072(16) 0.0110(18)
C13 0.031(2) 0.027(2) 0.028(2) 0.0108(18) 0.0086(18) 0.015(2)
C14 0.046(3) 0.039(3) 0.035(2) 0.013(2) 0.019(2) 0.029(2)
C15 0.041(3) 0.037(3) 0.029(2) 0.003(2) 0.012(2) 0.021(2)
C16 0.040(3) 0.048(3) 0.019(2) 0.004(2) 0.0054(19) 0.022(2)
C17 0.029(2) 0.032(2) 0.029(2) 0.0098(19) 0.0079(19) 0.014(2)
C18 0.025(2) 0.024(2) 0.030(2) 0.0079(18) 0.0067(18) 0.0108(19)
C19 0.038(3) 0.032(3) 0.057(3) 0.015(2) 0.026(2) 0.016(2)
C20 0.056(4) 0.041(3) 0.087(5) 0.028(3) 0.048(4) 0.018(3)
C21 0.053(4) 0.031(3) 0.068(4) 0.022(3) 0.024(3) 0.007(3)
C22 0.054(3) 0.022(2) 0.042(3) 0.007(2) 0.011(2) 0.015(2)
C23 0.043(3) 0.026(2) 0.030(2) 0.0072(19) 0.011(2) 0.017(2)
C24 0.020(2) 0.028(2) 0.024(2) 0.0094(17) 0.0056(16) 0.0089(18)
C25 0.023(2) 0.035(2) 0.027(2) 0.0111(19) 0.0038(18) 0.012(2)
C26 0.025(2) 0.038(3) 0.036(2) 0.011(2) 0.0097(19) 0.014(2)
C27 0.035(3) 0.047(3) 0.031(2) 0.013(2) 0.013(2) 0.014(2)
C28 0.048(3) 0.061(4) 0.035(3) 0.027(3) 0.018(2) 0.026(3)
C29 0.033(3) 0.040(3) 0.033(2) 0.020(2) 0.011(2) 0.016(2)
C30 0.030(2) 0.027(2) 0.027(2) 0.0118(18) 0.0062(18) 0.011(2)
C31 0.031(2) 0.035(3) 0.031(2) 0.014(2) 0.0088(19) 0.010(2)
C32 0.037(3) 0.034(3) 0.039(3) 0.018(2) 0.008(2) 0.003(2)
C33 0.058(4) 0.030(3) 0.045(3) 0.019(2) 0.010(3) 0.015(3)
C34 0.055(4) 0.037(3) 0.049(3) 0.015(2) 0.007(3) 0.026(3)
C35 0.031(3) 0.030(2) 0.040(3) 0.013(2) 0.003(2) 0.011(2)
P1 0.0238(6) 0.0320(6) 0.0323(6) 0.0111(5) 0.0043(5) 0.0122(5)
F1 0.0306(16) 0.0510(19) 0.068(2) 0.0331(17) 0.0047(14) 0.0195(15)
F2 0.0312(15) 0.061(2) 0.0448(16) 0.0197(15) 0.0072(13) 0.0276(15)
F3 0.106(4) 0.067(3) 0.085(3) -0.023(2) -0.045(3) 0.052(3)
F4 0.109(4) 0.233(7) 0.133(4) 0.145(5) 0.092(4) 0.126(5)
F5 0.106(4) 0.316(9) 0.226(7) 0.245(7) 0.128(4) 0.157(5)
F6 0.127(4) 0.057(3) 0.165(5) -0.038(3) -0.095(4) 0.059(3)
P2 0.0437(8) 0.0491(8) 0.0419(7) 0.0206(6) 0.0129(6) 0.0298(7)
F7 0.073(3) 0.0390(19) 0.083(3) 0.0196(18) 0.000(2) 0.0300(19)
F8 0.125(4) 0.113(4) 0.077(3) 0.044(3) 0.022(3) 0.100(3)
F9 0.253(8) 0.118(4) 0.121(4) 0.086(4) 0.138(5) 0.114(5)
F10 0.050(3) 0.039(2) 0.283(8) 0.033(4) -0.008(4) 0.018(2)
F11 0.079(4) 0.101(5) 0.241(9) -0.036(5) -0.053(5) 0.042(4)
F12 0.406(14) 0.239(9) 0.143(6) 0.142(6) 0.201(8) 0.258(10)
O1 0.241(9) 0.075(4) 0.054(3) 0.031(3) 0.025(4) 0.066(5)
C36 0.088(7) 0.207(14) 0.059(5) 0.049(7) 0.016(5) -0.004(8)
C37 0.087(5) 0.064(5) 0.032(3) 0.021(3) 0.008(3) 0.010(4)
C38 0.085(6) 0.105(7) 0.082(6) 0.049(5) -0.011(5) -0.001(5)

loop_
_atom_type_symbol
_atom_type_description
_atom_type_scat_dispersion_real
_atom_type_scat_dispersion_imag
_atom_type_scat_source
C C 0.0033 0.0016 'International Tables Vol C Tables 4.2.6.8 and 6.1.1.4'
H H 0.0000 0.0000 'International Tables Vol C Tables 4.2.6.8 and 6.1.1.4'
O O 0.0106 0.0060 'International Tables Vol C Tables 4.2.6.8 and 6.1.1.4'
F F 0.0171 0.0103 'International Tables Vol C Tables 4.2.6.8 and 6.1.1.4'
P P 0.1023 0.0942 'International Tables Vol C Tables 4.2.6.8 and 6.1.1.4'
S S 0.1246 0.1234 'International Tables Vol C Tables 4.2.6.8 and 6.1.1.4'
As As 0.0499 2.0058 'International Tables Vol C Tables 4.2.6.8 and 6.1.1.4'
Pd Pd -0.9988 1.0072 'International Tables Vol C Tables 4.2.6.8 and 6.1.1.4'

loop_
_geom_angle_atom_site_label_1
_geom_angle_atom_site_label_2
_geom_angle_atom_site_label_3
_geom_angle
_geom_angle_site_symmetry_1
_geom_angle_site_symmetry_3
_geom_angle_publ_flag
S4 Pd1 S7 89.39(5) . . ?
S4 Pd1 As2 92.40(5) . . ?
S7 Pd1 As2 168.26(3) . . ?
S4 Pd1 As1 172.96(3) . . ?
S7 Pd1 As1 94.00(5) . . ?
As2 Pd1 As1 83.05(4) . . ?
S4 Pd1 S1 86.57(5) . . ?
S7 Pd1 S1 86.22(6) . . ?
As2 Pd1 S1 105.46(5) . . ?
As1 Pd1 S1 99.80(4) . . ?
C2 S1 C9 102.5(2) . . ?
C2 S1 Pd1 95.74(16) . . ?
C9 S1 Pd1 98.56(16) . . ?
C3 C2 S1 117.7(3) . . ?
C3 C2 H2A 107.9 . . ?
S1 C2 H2A 107.9 . . ?
C3 C2 H2B 107.9 . . ?
S1 C2 H2B 107.9 . . ?
H2A C2 H2B 107.2 . . ?
C2 C3 S4 115.7(3) . . ?
C2 C3 H3A 108.4 . . ?
S4 C3 H3A 108.4 . . ?
C2 C3 H3B 108.4 . . ?
S4 C3 H3B 108.4 . . ?
H3A C3 H3B 107.4 . . ?
C5 S4 C3 101.5(2) . . ?
C5 S4 Pd1 99.83(19) . . ?
C3 S4 Pd1 105.85(16) . . ?
C6 C5 S4 115.3(4) . . ?
C6 C5 H5A 108.4 . . ?
S4 C5 H5A 108.4 . . ?
C6 C5 H5B 108.4 . . ?
S4 C5 H5B 108.4 . . ?
H5A C5 H5B 107.5 . . ?
C5 C6 S7 113.7(4) . . ?
C5 C6 H6A 108.8 . . ?
S7 C6 H6A 108.8 . . ?
C5 C6 H6B 108.8 . . ?
S7 C6 H6B 108.8 . . ?
H6A C6 H6B 107.7 . . ?
C8 S7 C6 101.7(3) . . ?
C8 S7 Pd1 103.07(16) . . ?
C6 S7 Pd1 103.46(19) . . ?
C9 C8 S7 116.9(4) . . ?
C9 C8 H8A 108.1 . . ?
S7 C8 H8A 108.1 . . ?
C9 C8 H8B 108.1 . . ?
S7 C8 H8B 108.1 . . ?
H8A C8 H8B 107.3 . . ?
C8 C9 S1 115.3(3) . . ?
C8 C9 H9A 108.4 . . ?
S1 C9 H9A 108.4 . . ?
C8 C9 H9B 108.4 . . ?
S1 C9 H9B 108.4 . . ?
H9A C9 H9B 107.5 . . ?
C12 As1 C18 108.11(18) . . ?
C12 As1 C10 106.62(19) . . ?
C18 As1 C10 105.83(19) . . ?
C12 As1 Pd1 112.20(13) . . ?
C18 As1 Pd1 115.82(13) . . ?
C10 As1 Pd1 107.68(13) . . ?
C30 As2 C24 106.94(19) . . ?
C30 As2 C11 105.04(19) . . ?
C24 As2 C11 107.05(19) . . ?
C30 As2 Pd1 117.27(14) . . ?
C24 As2 Pd1 109.22(13) . . ?
C11 As2 Pd1 110.78(15) . . ?
C11 C10 As1 109.1(3) . . ?
C11 C10 H10A 109.9 . . ?
As1 C10 H10A 109.9 . . ?
C11 C10 H10B 109.9 . . ?
As1 C10 H10B 109.9 . . ?
H10A C10 H10B 108.3 . . ?
C10 C11 As2 111.3(3) . . ?
C10 C11 H11A 109.4 . . ?
As2 C11 H11A 109.4 . . ?
C10 C11 H11B 109.4 . . ?
As2 C11 H11B 109.4 . . ?
H11A C11 H11B 108.0 . . ?
C13 C12 C17 120.7(4) . . ?
C13 C12 As1 117.7(3) . . ?
C17 C12 As1 121.6(3) . . ?
C12 C13 C14 119.4(4) . . ?
C12 C13 H13 120.3 . . ?
C14 C13 H13 120.3 . . ?
C15 C14 C13 120.2(4) . . ?
C15 C14 H14 119.9 . . ?
C13 C14 H14 119.9 . . ?
C14 C15 C16 120.0(4) . . ?
C14 C15 H15 120.0 . . ?
C16 C15 H15 120.0 . . ?
C15 C16 C17 120.8(4) . . ?
C15 C16 H16 119.6 . . ?
C17 C16 H16 119.6 . . ?
C16 C17 C12 118.9(4) . . ?
C16 C17 H17 120.6 . . ?
C12 C17 H17 120.6 . . ?
C23 C18 C19 120.4(4) . . ?
C23 C18 As1 119.4(4) . . ?
C19 C18 As1 120.2(3) . . ?
C20 C19 C18 120.1(5) . . ?
C20 C19 H19 119.9 . . ?
C18 C19 H19 119.9 . . ?
C21 C20 C19 119.6(5) . . ?
C21 C20 H20 120.2 . . ?
C19 C20 H20 120.2 . . ?
C20 C21 C22 120.2(5) . . ?
C20 C21 H21 119.9 . . ?
C22 C21 H21 119.9 . . ?
C23 C22 C21 120.3(5) . . ?
C23 C22 H22 119.8 . . ?
C21 C22 H22 119.8 . . ?
C18 C23 C22 119.4(5) . . ?
C18 C23 H23 120.3 . . ?
C22 C23 H23 120.3 . . ?
C25 C24 C29 120.7(4) . . ?
C25 C24 As2 118.7(3) . . ?
C29 C24 As2 120.2(3) . . ?
C24 C25 C26 119.7(4) . . ?
C24 C25 H25 120.1 . . ?
C26 C25 H25 120.1 . . ?
C27 C26 C25 119.5(5) . . ?
C27 C26 H26 120.2 . . ?
C25 C26 H26 120.2 . . ?
C28 C27 C26 120.4(5) . . ?
C28 C27 H27 119.8 . . ?
C26 C27 H27 119.8 . . ?
C27 C28 C29 120.5(5) . . ?
C27 C28 H28 119.7 . . ?
C29 C28 H28 119.7 . . ?
C28 C29 C24 119.2(5) . . ?
C28 C29 H29 120.4 . . ?
C24 C29 H29 120.4 . . ?
C31 C30 C35 120.8(4) . . ?
C31 C30 As2 117.8(4) . . ?
C35 C30 As2 121.2(4) . . ?
C30 C31 C32 119.1(5) . . ?
C30 C31 H31 120.5 . . ?
C32 C31 H31 120.5 . . ?
C33 C32 C31 120.4(5) . . ?
C33 C32 H32 119.8 . . ?
C31 C32 H32 119.8 . . ?
C32 C33 C34 120.6(5) . . ?
C32 C33 H33 119.7 . . ?
C34 C33 H33 119.7 . . ?
C33 C34 C35 120.1(5) . . ?
C33 C34 H34 119.9 . . ?
C35 C34 H34 119.9 . . ?
C34 C35 C30 119.1(5) . . ?
C34 C35 H35 120.5 . . ?
C30 C35 H35 120.5 . . ?
F6 P1 F5 92.0(5) . . ?
F6 P1 F4 90.0(4) . . ?
F5 P1 F4 177.9(4) . . ?
F6 P1 F3 178.8(4) . . ?
F5 P1 F3 88.8(4) . . ?
F4 P1 F3 89.2(4) . . ?
F6 P1 F1 91.7(2) . . ?
F5 P1 F1 90.8(2) . . ?
F4 P1 F1 89.6(2) . . ?
F3 P1 F1 89.2(2) . . ?
F6 P1 F2 87.9(2) . . ?
F5 P1 F2 88.5(2) . . ?
F4 P1 F2 91.1(2) . . ?
F3 P1 F2 91.2(2) . . ?
F1 P1 F2 179.20(19) . . ?
F12 P2 F10 91.6(6) . . ?
F12 P2 F11 89.1(6) . . ?
F10 P2 F11 179.2(4) . . ?
F12 P2 F9 178.3(4) . . ?
F10 P2 F9 89.1(4) . . ?
F11 P2 F9 90.2(5) . . ?
F12 P2 F7 88.2(3) . . ?
F10 P2 F7 90.2(2) . . ?
F11 P2 F7 90.3(3) . . ?
F9 P2 F7 93.4(3) . . ?
F12 P2 F8 91.8(3) . . ?
F10 P2 F8 87.8(3) . . ?
F11 P2 F8 91.7(3) . . ?
F9 P2 F8 86.6(3) . . ?
F7 P2 F8 178.0(3) . . ?
C37 C36 H36A 109.5 . . ?
C37 C36 H36B 109.5 . . ?
H36A C36 H36B 109.5 . . ?
C37 C36 H36C 109.5 . . ?
H36A C36 H36C 109.5 . . ?
H36B C36 H36C 109.5 . . ?
O1 C37 C38 124.4(10) . . ?
O1 C37 C36 120.9(10) . . ?
C38 C37 C36 114.6(10) . . ?
C37 C38 H38A 109.5 . . ?
C37 C38 H38B 109.5 . . ?
H38A C38 H38B 109.5 . . ?
C37 C38 H38C 109.5 . . ?
H38A C38 H38C 109.5 . . ?
H38B C38 H38C 109.5 . . ?

loop_
_geom_bond_atom_site_label_1
_geom_bond_atom_site_label_2
_geom_bond_distance
_geom_bond_site_symmetry_2
_geom_bond_publ_flag
Pd1 S4 2.3574(12) . ?
Pd1 S7 2.3607(14) . ?
Pd1 As2 2.3686(11) . ?
Pd1 As1 2.3847(8) . ?
Pd1 S1 2.6737(16) . ?
S1 C2 1.810(5) . ?
S1 C9 1.821(5) . ?
C2 C3 1.513(7) . ?
C2 H2A 0.9600 . ?
C2 H2B 0.9600 . ?
C3 S4 1.835(5) . ?
C3 H3A 0.9600 . ?
C3 H3B 0.9600 . ?
S4 C5 1.827(5) . ?
C5 C6 1.507(8) . ?
C5 H5A 0.9600 . ?
C5 H5B 0.9600 . ?
C6 S7 1.837(5) . ?
C6 H6A 0.9600 . ?
C6 H6B 0.9600 . ?
S7 C8 1.819(5) . ?
C8 C9 1.516(7) . ?
C8 H8A 0.9600 . ?
C8 H8B 0.9600 . ?
C9 H9A 0.9600 . ?
C9 H9B 0.9600 . ?
As1 C12 1.919(4) . ?
As1 C18 1.927(5) . ?
As1 C10 1.952(4) . ?
As2 C30 1.915(5) . ?
As2 C24 1.932(4) . ?
As2 C11 1.966(4) . ?
C10 C11 1.514(7) . ?
C10 H10A 0.9600 . ?
C10 H10B 0.9600 . ?
C11 H11A 0.9600 . ?
C11 H11B 0.9600 . ?
C12 C13 1.389(6) . ?
C12 C17 1.395(6) . ?
C13 C14 1.391(6) . ?
C13 H13 0.9600 . ?
C14 C15 1.380(7) . ?
C14 H14 0.9600 . ?
C15 C16 1.383(7) . ?
C15 H15 0.9600 . ?
C16 C17 1.385(6) . ?
C16 H16 0.9600 . ?
C17 H17 0.9600 . ?
C18 C23 1.389(6) . ?
C18 C19 1.391(7) . ?
C19 C20 1.391(8) . ?
C19 H19 0.9600 . ?
C20 C21 1.388(8) . ?
C20 H20 0.9600 . ?
C21 C22 1.392(8) . ?
C21 H21 0.9600 . ?
C22 C23 1.389(7) . ?
C22 H22 0.9600 . ?
C23 H23 0.9600 . ?
C24 C25 1.386(6) . ?
C24 C29 1.389(6) . ?
C25 C26 1.392(6) . ?
C25 H25 0.9600 . ?
C26 C27 1.387(7) . ?
C26 H26 0.9600 . ?
C27 C28 1.380(8) . ?
C27 H27 0.9600 . ?
C28 C29 1.384(7) . ?
C28 H28 0.9600 . ?
C29 H29 0.9600 . ?
C30 C31 1.390(7) . ?
C30 C35 1.394(7) . ?
C31 C32 1.391(7) . ?
C31 H31 0.9600 . ?
C32 C33 1.375(8) . ?
C32 H32 0.9600 . ?
C33 C34 1.382(8) . ?
C33 H33 0.9600 . ?
C34 C35 1.390(7) . ?
C34 H34 0.9600 . ?
C35 H35 0.9600 . ?
P1 F6 1.539(4) . ?
P1 F5 1.550(4) . ?
P1 F4 1.550(4) . ?
P1 F3 1.560(4) . ?
P1 F1 1.590(3) . ?
P1 F2 1.604(3) . ?
P2 F12 1.525(5) . ?
P2 F10 1.536(5) . ?
P2 F11 1.538(6) . ?
P2 F9 1.544(5) . ?
P2 F7 1.582(3) . ?
P2 F8 1.589(4) . ?
O1 C37 1.195(9) . ?
C36 C37 1.467(14) . ?
C36 H36A 0.9599 . ?
C36 H36B 0.9599 . ?
C36 H36C 0.9599 . ?
C37 C38 1.438(11) . ?
C38 H38A 0.9599 . ?
C38 H38B 0.9599 . ?
C38 H38C 0.9599 . ?
